data_4511185
loop_
_publ_author_name
'Mukherjee, Sudarshana'
'Lan, Yanhua'
'Kostakis, George E.'
'Cl\'erac, Rodolphe'
'Anson, Christopher E.'
'Powell, Annie K.'

_publ_section_title
;
 Influence of Water Ligands on Structural Diversity: From a
 One-Dimensional Linear Coordination Polymer to Three-Dimensional
 Ferrimagnetic Diamondoid Metal&#x2212;Organic Frameworks
;
_journal_issue 1
_journal_name_full 'Crystal Growth &amp; Design'
_journal_page_first 577
_journal_paper_doi 10.1021/cg800879c
_journal_volume 9
_journal_year 2009
_chemical_formula_sum 'C58 H64 Mn3 N4 O16'
_chemical_formula_weight 1237.95
_chemical_name_systematic
; 
 ? 
;
_space_group_IT_number 2
_symmetry_cell_setting triclinic
_symmetry_space_group_name_Hall '-P 1'
_symmetry_space_group_name_H-M 'P -1'
_atom_sites_solution_hydrogens geom
_atom_sites_solution_primary direct
_atom_sites_solution_secondary difmap
_audit_creation_method SHELXL-97
_cell_angle_alpha 82.457(9)
_cell_angle_beta 83.345(8)
_cell_angle_gamma 85.861(8)
_cell_formula_units_Z 2
_cell_length_a 11.8534(12)
_cell_length_b 12.5635(14)
_cell_length_c 19.530(2)
_cell_measurement_reflns_used 17867
_cell_measurement_temperature 150(2)
_cell_measurement_theta_max 27.18
_cell_measurement_theta_min 1.63
_cell_volume 2859.0(5)
_computing_cell_refinement 'X-Area 1.09 (Stoe & Cie GmbH, 2000)'
_computing_data_collection 'WinXpose 1.05 (Stoe & Cie GmbH, 2000)'
_computing_data_reduction 'X-Area 1.09 (Stoe & Cie GmbH, 2000)'
_computing_molecular_graphics 'SHELXTL 6.14 (BrukerAXS Inc., 2003)'
_computing_publication_material 'SHELXTL 6.14 (BrukerAXS Inc., 2003)'
_computing_structure_refinement 'SHELXTL 6.14 (BrukerAXS Inc., 2003)'
_computing_structure_solution 'SHELXTL 6.14 (BrukerAXS Inc., 2003)'
_diffrn_ambient_temperature 150(2)
_diffrn_detector_area_resol_mean 6.667
_diffrn_measured_fraction_theta_full 0.994
_diffrn_measured_fraction_theta_max 0.984
_diffrn_measurement_device_type 'Stoe IPDS II'
_diffrn_measurement_method 'area detector'
_diffrn_radiation_monochromator graphite
_diffrn_radiation_source 'rotating anode'
_diffrn_radiation_type MoK\a
_diffrn_radiation_wavelength 0.71073
_diffrn_reflns_av_R_equivalents 0.0486
_diffrn_reflns_av_sigmaI/netI 0.0707
_diffrn_reflns_limit_h_max 14
_diffrn_reflns_limit_h_min -14
_diffrn_reflns_limit_k_max 15
_diffrn_reflns_limit_k_min -15
_diffrn_reflns_limit_l_max 24
_diffrn_reflns_limit_l_min -24
_diffrn_reflns_number 21350
_diffrn_reflns_theta_full 25.00
_diffrn_reflns_theta_max 26.84
_diffrn_reflns_theta_min 1.64
_exptl_absorpt_coefficient_mu 0.725
_exptl_absorpt_correction_T_max 0.946
_exptl_absorpt_correction_T_min 0.828
_exptl_absorpt_correction_type multi-scan
_exptl_absorpt_process_details
;
XPREP in SHELXTL 6.14 (BrukerAXS Inc., 2003)
;
_exptl_crystal_colour black
_exptl_crystal_density_diffrn 1.438
_exptl_crystal_density_method 'not measured'
_exptl_crystal_description block
_exptl_crystal_F_000 1286
_exptl_crystal_size_max 0.18
_exptl_crystal_size_mid 0.14
_exptl_crystal_size_min 0.09
_refine_diff_density_max 0.769
_refine_diff_density_min -1.010
_refine_diff_density_rms 0.106
_refine_ls_extinction_method none
_refine_ls_goodness_of_fit_ref 0.979
_refine_ls_hydrogen_treatment mixed
_refine_ls_matrix_type full
_refine_ls_number_parameters 780
_refine_ls_number_reflns 12060
_refine_ls_number_restraints 14
_refine_ls_restrained_S_all 0.978
_refine_ls_R_factor_all 0.1198
_refine_ls_R_factor_gt 0.0734
_refine_ls_shift/su_max 0.000
_refine_ls_shift/su_mean 0.000
_refine_ls_structure_factor_coef Fsqd
_refine_ls_weighting_details 'calc w=1/[\s^2^(Fo^2^)+(0.1190P)^2^+0.0000P] where P=(Fo^2^+2Fc^2^)/3'
_refine_ls_weighting_scheme calc
_refine_ls_wR_factor_gt 0.1713
_refine_ls_wR_factor_ref 0.1974
_reflns_number_gt 7513
_reflns_number_total 12060
_reflns_threshold_expression >2sigma(I)
_cod_data_source_file cg800879c_si_001.cif
_cod_data_source_block msa298
_cod_database_code 4511185

loop_
_symmetry_equiv_pos_as_xyz
'x, y, z'
'-x, -y, -z'

loop_
_atom_site_label
_atom_site_type_symbol
_atom_site_fract_x
_atom_site_fract_y
_atom_site_fract_z
_atom_site_U_iso_or_equiv
_atom_site_adp_type
_atom_site_occupancy
_atom_site_symmetry_multiplicity
_atom_site_calc_flag
_atom_site_refinement_flags
_atom_site_disorder_assembly
_atom_site_disorder_group
Mn1 Mn 0.48676(5) 0.01344(5) 0.24988(3) 0.04119(17) Uani 1 1 d . . .
Mn2 Mn 0.5000 0.0000 0.5000 0.0368(2) Uani 1 2 d S . .
Mn3 Mn 0.5000 0.0000 0.0000 0.0616(3) Uani 1 2 d S . .
O1 O 0.6070(3) 0.0919(2) 0.20195(15) 0.0456(7) Uani 1 1 d . . .
C1 C 0.6768(3) 0.1494(3) 0.2306(2) 0.0383(8) Uani 1 1 d . . .
C2 C 0.7547(4) 0.2103(3) 0.1844(2) 0.0420(9) Uani 1 1 d . . .
H2A H 0.7528 0.2115 0.1359 0.050 Uiso 1 1 calc R . .
C3 C 0.8342(4) 0.2686(3) 0.2079(2) 0.0460(10) Uani 1 1 d . . .
C4 C 0.8350(4) 0.2686(4) 0.2794(3) 0.0502(10) Uani 1 1 d . . .
H4A H 0.8887 0.3085 0.2963 0.060 Uiso 1 1 calc R . .
C5 C 0.7578(4) 0.2106(3) 0.3255(2) 0.0459(10) Uani 1 1 d . . .
H5A H 0.7587 0.2117 0.3740 0.055 Uiso 1 1 calc R . .
C6 C 0.6779(3) 0.1499(3) 0.3023(2) 0.0394(9) Uani 1 1 d . . .
C7 C 0.6044(3) 0.0861(3) 0.3559(2) 0.0383(8) Uani 1 1 d . . .
O2 O 0.5313(2) 0.0261(2) 0.33857(14) 0.0436(6) Uani 1 1 d . . .
O3 O 0.6122(3) 0.0878(2) 0.41878(14) 0.0443(7) Uani 1 1 d . . .
C8 C 0.9195(5) 0.3282(4) 0.1567(3) 0.0610(13) Uani 1 1 d . . .
H8A H 0.8855 0.3526 0.1135 0.091 Uiso 1 1 calc R . .
H8B H 0.9868 0.2803 0.1469 0.091 Uiso 1 1 calc R . .
H8C H 0.9418 0.3906 0.1762 0.091 Uiso 1 1 calc R . .
O4 O 0.3648(3) -0.0641(2) 0.29744(14) 0.0447(7) Uani 1 1 d . . .
C9 C 0.2944(3) -0.1207(3) 0.2691(2) 0.0389(8) Uani 1 1 d . . .
C10 C 0.2160(4) -0.1799(3) 0.3154(2) 0.0409(9) Uani 1 1 d . . .
H10A H 0.2164 -0.1787 0.3639 0.049 Uiso 1 1 calc R . .
C11 C 0.1373(4) -0.2406(3) 0.2922(2) 0.0445(9) Uani 1 1 d . . .
C12 C 0.1389(4) -0.2432(4) 0.2206(2) 0.0467(10) Uani 1 1 d . . .
H12A H 0.0857 -0.2838 0.2039 0.056 Uiso 1 1 calc R . .
C13 C 0.2173(4) -0.1870(3) 0.1739(2) 0.0442(9) Uani 1 1 d . . .
H13A H 0.2179 -0.1906 0.1255 0.053 Uiso 1 1 calc R . .
C14 C 0.2963(4) -0.1246(3) 0.1971(2) 0.0412(9) Uani 1 1 d . A .
C15 C 0.3746(4) -0.0666(4) 0.1439(2) 0.0474(10) Uani 1 1 d . . .
O5 O 0.4444(3) -0.0026(2) 0.16123(15) 0.0488(7) Uani 1 1 d . A .
O6 O 0.3767(3) -0.0783(3) 0.08100(16) 0.0634(9) Uani 1 1 d . A .
C16 C 0.0512(4) -0.2990(4) 0.3432(2) 0.0527(11) Uani 1 1 d . . .
H16A H 0.0157 -0.3507 0.3202 0.079 Uiso 1 1 calc R . .
H16B H -0.0073 -0.2472 0.3607 0.079 Uiso 1 1 calc R . .
H16C H 0.0890 -0.3373 0.3821 0.079 Uiso 1 1 calc R . .
N1 N 0.6032(4) -0.1467(3) 0.2485(2) 0.0536(9) Uani 1 1 d . . .
C17 C 0.6292(5) -0.1970(4) 0.1914(3) 0.0639(13) Uani 1 1 d . . .
H17A H 0.5977 -0.1672 0.1501 0.077 Uiso 1 1 calc R . .
C18 C 0.6992(5) -0.2895(5) 0.1898(3) 0.0698(15) Uani 1 1 d . . .
H18A H 0.7152 -0.3219 0.1481 0.084 Uiso 1 1 calc R . .
C19 C 0.7460(5) -0.3348(4) 0.2495(3) 0.0631(13) Uani 1 1 d . . .
C20 C 0.7196(5) -0.2831(4) 0.3083(3) 0.0643(14) Uani 1 1 d . . .
H20A H 0.7510 -0.3106 0.3501 0.077 Uiso 1 1 calc R . .
C21 C 0.6474(5) -0.1911(4) 0.3060(3) 0.0577(12) Uani 1 1 d . . .
H21A H 0.6285 -0.1584 0.3473 0.069 Uiso 1 1 calc R . .
C22 C 0.8225(5) -0.4377(5) 0.2501(4) 0.0835(19) Uani 1 1 d . . .
H22A H 0.8457 -0.4586 0.2968 0.125 Uiso 1 1 calc R . .
H22B H 0.8901 -0.4254 0.2168 0.125 Uiso 1 1 calc R . .
H22C H 0.7807 -0.4953 0.2372 0.125 Uiso 1 1 calc R . .
N2 N 0.3773(3) 0.1737(3) 0.25374(19) 0.0472(8) Uani 1 1 d . . .
C23 C 0.3384(4) 0.2112(4) 0.3144(2) 0.0478(10) Uani 1 1 d . . .
H23A H 0.3616 0.1731 0.3562 0.057 Uiso 1 1 calc R . .
C24 C 0.2670(4) 0.3020(4) 0.3185(3) 0.0518(11) Uani 1 1 d . . .
H24A H 0.2426 0.3255 0.3624 0.062 Uiso 1 1 calc R . .
C25 C 0.2304(4) 0.3593(4) 0.2583(3) 0.0548(11) Uani 1 1 d . . .
C26 C 0.2705(4) 0.3207(4) 0.1962(3) 0.0587(12) Uani 1 1 d . . .
H26A H 0.2476 0.3569 0.1538 0.070 Uiso 1 1 calc R . .
C27 C 0.3432(4) 0.2302(4) 0.1957(2) 0.0551(11) Uani 1 1 d . . .
H27A H 0.3707 0.2066 0.1522 0.066 Uiso 1 1 calc R . .
C28 C 0.1508(5) 0.4573(4) 0.2615(3) 0.0681(15) Uani 1 1 d . . .
H28A H 0.1245 0.4796 0.2158 0.102 Uiso 1 1 calc R . .
H28B H 0.1905 0.5157 0.2751 0.102 Uiso 1 1 calc R . .
H28C H 0.0853 0.4406 0.2958 0.102 Uiso 1 1 calc R . .
O7 O 0.5932(3) -0.1547(2) 0.48472(18) 0.0475(7) Uani 1 1 d . . .
H7 H 0.662(5) -0.169(4) 0.493(3) 0.057 Uiso 1 1 d . . .
C29 C 0.5360(4) -0.2524(4) 0.4905(3) 0.0629(14) Uani 1 1 d . . .
H29A H 0.5918 -0.3121 0.4822 0.094 Uiso 1 1 calc R . .
H29B H 0.4811 -0.2456 0.4561 0.094 Uiso 1 1 calc R . .
H29C H 0.4959 -0.2666 0.5373 0.094 Uiso 1 1 calc R . .
O8 O 0.3573(3) -0.0388(3) 0.44357(15) 0.0450(7) Uani 1 1 d D . .
H81 H 0.362(5) -0.042(5) 0.402(2) 0.067 Uiso 1 1 d D . .
H82 H 0.288(4) -0.055(4) 0.464(3) 0.067 Uiso 1 1 d D . .
O9A O 0.4284(6) 0.1678(7) 0.0037(4) 0.071(2) Uani 0.50 1 d P A 1
O10A O 0.6316(5) 0.0322(8) 0.0648(3) 0.071(2) Uani 0.50 1 d P A 1
H10B H 0.6061 0.0682 0.1041 0.085 Uiso 0.50 1 calc PR A 1
C30A C 0.7505(13) 0.0048(15) 0.0540(8) 0.077(5) Uani 0.50 1 d PU A 1
H30A H 0.7886 0.0292 0.0906 0.115 Uiso 0.50 1 calc PR A 1
H30B H 0.7816 0.0396 0.0086 0.115 Uiso 0.50 1 calc PR A 1
H30C H 0.7630 -0.0734 0.0555 0.115 Uiso 0.50 1 calc PR A 1
O9B O 0.5497(7) 0.1365(7) 0.0539(4) 0.072(2) Uani 0.50 1 d P A 2
O10B O 0.3507(6) 0.1029(7) -0.0251(4) 0.072(2) Uani 0.50 1 d P A 2
H10C H 0.3518 0.1791 -0.0298 0.086 Uiso 0.50 1 calc PR A 2
C30B C 0.2459(13) 0.0484(15) -0.0347(11) 0.091(5) Uani 0.50 1 d PU A 2
H30D H 0.1849 0.1028 -0.0453 0.136 Uiso 0.50 1 calc PR A 2
H30E H 0.2217 0.0021 0.0081 0.136 Uiso 0.50 1 calc PR A 2
H30F H 0.2628 0.0047 -0.0731 0.136 Uiso 0.50 1 calc PR A 2
Mn4 Mn 0.0000 0.0000 0.5000 0.0395(2) Uani 1 2 d S . .
O11 O -0.1127(2) 0.1121(2) 0.50970(15) 0.0415(6) Uani 1 1 d . . .
C31 C -0.0979(3) 0.2173(3) 0.4900(2) 0.0363(8) Uani 1 1 d . . .
C32 C -0.1966(4) 0.2855(3) 0.4870(2) 0.0397(9) Uani 1 1 d . . .
H32A H -0.2689 0.2560 0.4991 0.048 Uiso 1 1 calc R . .
C33 C -0.1910(4) 0.3948(3) 0.4667(2) 0.0431(9) Uani 1 1 d . . .
C34 C -0.0850(4) 0.4381(3) 0.4493(2) 0.0468(10) Uani 1 1 d . . .
H34A H -0.0802 0.5126 0.4337 0.056 Uiso 1 1 calc R . .
C35 C 0.0122(4) 0.3730(3) 0.4546(2) 0.0432(9) Uani 1 1 d . . .
H35A H 0.0838 0.4042 0.4440 0.052 Uiso 1 1 calc R . .
C36 C 0.0095(3) 0.2612(3) 0.4754(2) 0.0373(8) Uani 1 1 d . . .
C37 C 0.1187(3) 0.1992(3) 0.4852(2) 0.0397(9) Uani 1 1 d . . .
O12 O 0.1222(2) 0.0948(2) 0.49129(16) 0.0427(6) Uani 1 1 d . . .
O13 O 0.2063(2) 0.2472(2) 0.48804(17) 0.0482(7) Uani 1 1 d . . .
C38 C -0.2987(4) 0.4669(4) 0.4639(3) 0.0590(13) Uani 1 1 d . . .
H38A H -0.2868 0.5351 0.4805 0.088 Uiso 1 1 calc R . .
H38B H -0.3611 0.4315 0.4935 0.088 Uiso 1 1 calc R . .
H38C H -0.3179 0.4808 0.4160 0.088 Uiso 1 1 calc R . .
N3 N -0.0048(3) 0.0206(3) 0.37944(19) 0.0450(8) Uani 1 1 d . . .
C39 C -0.0844(4) -0.0214(4) 0.3485(3) 0.0523(11) Uani 1 1 d . . .
H39A H -0.1461 -0.0540 0.3771 0.063 Uiso 1 1 calc R . .
C40 C -0.0805(5) -0.0191(4) 0.2770(3) 0.0572(12) Uani 1 1 d . . .
H40A H -0.1380 -0.0517 0.2584 0.069 Uiso 1 1 calc R . .
C41 C 0.0059(5) 0.0297(4) 0.2322(3) 0.0591(12) Uani 1 1 d . . .
C42 C 0.0859(4) 0.0739(4) 0.2644(3) 0.0574(12) Uani 1 1 d . . .
H42A H 0.1467 0.1096 0.2369 0.069 Uiso 1 1 calc R . .
C43 C 0.0788(4) 0.0671(4) 0.3360(2) 0.0492(10) Uani 1 1 d . . .
H43A H 0.1369 0.0973 0.3558 0.059 Uiso 1 1 calc R . .
C44 C 0.0114(6) 0.0340(5) 0.1560(3) 0.0750(17) Uani 1 1 d . . .
H44A H 0.0909 0.0367 0.1357 0.113 Uiso 1 1 calc R . .
H44B H -0.0322 0.0984 0.1372 0.113 Uiso 1 1 calc R . .
H44C H -0.0209 -0.0302 0.1444 0.113 Uiso 1 1 calc R . .
Mn5 Mn 0.5000 0.5000 0.0000 0.0848(5) Uani 1 2 d S . .
O14 O 0.3819(3) 0.6069(5) -0.0094(2) 0.0890(14) Uani 1 1 d . . .
C45 C 0.2720(5) 0.5918(7) 0.0116(3) 0.082(2) Uani 1 1 d . . .
C46 C 0.2021(5) 0.6860(7) 0.0176(3) 0.085(2) Uani 1 1 d . . .
H46A H 0.2332 0.7544 0.0059 0.102 Uiso 1 1 calc R . .
C47 C 0.0858(5) 0.6786(7) 0.0411(3) 0.0817(19) Uani 1 1 d . . .
C48 C 0.0455(6) 0.5762(7) 0.0584(3) 0.0850(19) Uani 1 1 d . . .
H48A H -0.0320 0.5700 0.0766 0.102 Uiso 1 1 calc R . .
C49 C 0.1120(5) 0.4839(7) 0.0505(3) 0.086(2) Uani 1 1 d . . .
H49A H 0.0791 0.4162 0.0619 0.103 Uiso 1 1 calc R . .
C50 C 0.2276(5) 0.4876(6) 0.0260(3) 0.0770(18) Uani 1 1 d . . .
C51 C 0.2911(5) 0.3845(7) 0.0176(3) 0.085(2) Uani 1 1 d . . .
O15 O 0.4004(4) 0.3837(5) 0.0106(2) 0.0916(14) Uani 1 1 d . . .
O16 O 0.2413(4) 0.3003(5) 0.0182(3) 0.0974(15) Uani 1 1 d . . .
C52 C 0.0122(6) 0.7802(7) 0.0450(4) 0.098(2) Uani 1 1 d . . .
H52A H -0.0493 0.7808 0.0154 0.147 Uiso 1 1 calc R . .
H52B H 0.0581 0.8423 0.0289 0.147 Uiso 1 1 calc R . .
H52C H -0.0203 0.7840 0.0931 0.147 Uiso 1 1 calc R . .
N4 N 0.4848(4) 0.5066(4) 0.1205(2) 0.0687(12) Uani 1 1 d . . .
C53 C 0.4270(5) 0.5872(5) 0.1500(3) 0.0678(14) Uani 1 1 d . . .
H53A H 0.3903 0.6424 0.1209 0.081 Uiso 1 1 calc R . .
C54 C 0.4175(5) 0.5946(4) 0.2204(3) 0.0612(13) Uani 1 1 d . . .
H54A H 0.3753 0.6537 0.2386 0.073 Uiso 1 1 calc R . .
C55 C 0.4698(4) 0.5152(4) 0.2644(3) 0.0575(12) Uani 1 1 d . . .
C56 C 0.5326(5) 0.4329(5) 0.2330(3) 0.0663(14) Uani 1 1 d . . .
H56A H 0.5726 0.3779 0.2604 0.080 Uiso 1 1 calc R . .
C57 C 0.5366(5) 0.4316(5) 0.1619(3) 0.0713(15) Uani 1 1 d . . .
H57A H 0.5786 0.3739 0.1420 0.086 Uiso 1 1 calc R . .
C58 C 0.4581(6) 0.5210(5) 0.3412(3) 0.0751(16) Uani 1 1 d . . .
H58A H 0.3800 0.5456 0.3565 0.113 Uiso 1 1 calc R . .
H58B H 0.5111 0.5716 0.3515 0.113 Uiso 1 1 calc R . .
H58C H 0.4754 0.4496 0.3657 0.113 Uiso 1 1 calc R . .

loop_
_atom_site_aniso_label
_atom_site_aniso_U_11
_atom_site_aniso_U_22
_atom_site_aniso_U_33
_atom_site_aniso_U_23
_atom_site_aniso_U_13
_atom_site_aniso_U_12
Mn1 0.0433(4) 0.0493(3) 0.0301(3) 0.0002(2) -0.0020(2) -0.0089(3)
Mn2 0.0377(4) 0.0375(4) 0.0333(4) 0.0017(3) -0.0042(3) -0.0005(3)
Mn3 0.0506(6) 0.0941(8) 0.0377(5) 0.0095(5) -0.0051(4) -0.0194(6)
O1 0.0469(17) 0.0574(17) 0.0320(14) 0.0005(12) -0.0041(12) -0.0103(13)
C1 0.039(2) 0.0401(19) 0.035(2) -0.0005(16) -0.0068(16) -0.0034(16)
C2 0.047(2) 0.042(2) 0.036(2) 0.0006(16) -0.0017(17) -0.0059(17)
C3 0.052(3) 0.042(2) 0.041(2) -0.0009(17) 0.0009(19) -0.0057(18)
C4 0.054(3) 0.045(2) 0.051(3) -0.0016(19) -0.004(2) -0.0146(19)
C5 0.053(3) 0.044(2) 0.040(2) -0.0005(17) -0.0038(18) -0.0094(18)
C6 0.042(2) 0.0373(19) 0.038(2) 0.0003(16) -0.0043(16) -0.0023(16)
C7 0.041(2) 0.0389(19) 0.033(2) 0.0005(15) -0.0050(16) 0.0001(16)
O2 0.0434(16) 0.0494(15) 0.0364(15) 0.0020(12) -0.0016(12) -0.0108(13)
O3 0.0485(17) 0.0539(16) 0.0293(14) 0.0018(12) -0.0021(12) -0.0101(13)
C8 0.069(3) 0.062(3) 0.052(3) -0.003(2) 0.006(2) -0.025(2)
O4 0.0509(17) 0.0523(16) 0.0315(14) -0.0035(12) -0.0026(12) -0.0131(13)
C9 0.038(2) 0.0411(19) 0.037(2) -0.0023(16) -0.0070(16) -0.0048(16)
C10 0.047(2) 0.0389(19) 0.035(2) 0.0015(16) -0.0042(17) -0.0029(17)
C11 0.048(2) 0.043(2) 0.041(2) 0.0002(17) -0.0034(18) -0.0042(18)
C12 0.045(2) 0.052(2) 0.042(2) -0.0002(19) -0.0060(18) -0.0103(19)
C13 0.046(2) 0.050(2) 0.036(2) -0.0015(17) -0.0045(17) -0.0084(18)
C14 0.045(2) 0.044(2) 0.034(2) -0.0002(16) -0.0034(16) -0.0052(17)
C15 0.046(2) 0.060(3) 0.035(2) -0.0012(19) -0.0020(18) -0.008(2)
O5 0.0532(18) 0.0577(17) 0.0363(16) -0.0022(13) -0.0017(13) -0.0194(14)
O6 0.071(2) 0.091(2) 0.0308(16) -0.0055(16) 0.0003(15) -0.0356(19)
C16 0.057(3) 0.057(3) 0.044(2) 0.000(2) 0.000(2) -0.016(2)
N1 0.060(2) 0.052(2) 0.044(2) 0.0015(17) 0.0041(18) 0.0006(18)
C17 0.064(3) 0.070(3) 0.054(3) -0.008(2) 0.001(2) 0.009(3)
C18 0.068(4) 0.073(3) 0.067(4) -0.017(3) 0.004(3) 0.006(3)
C19 0.053(3) 0.053(3) 0.082(4) -0.010(3) 0.001(3) -0.001(2)
C20 0.070(3) 0.050(3) 0.069(3) 0.003(2) -0.008(3) 0.000(2)
C21 0.067(3) 0.050(2) 0.051(3) 0.001(2) 0.003(2) -0.001(2)
C22 0.068(4) 0.066(3) 0.116(6) -0.019(4) -0.008(4) 0.014(3)
N2 0.047(2) 0.051(2) 0.041(2) 0.0035(16) -0.0034(16) -0.0026(16)
C23 0.051(3) 0.050(2) 0.041(2) 0.0001(18) -0.0058(19) -0.0027(19)
C24 0.053(3) 0.049(2) 0.050(3) 0.000(2) 0.001(2) -0.005(2)
C25 0.051(3) 0.052(2) 0.058(3) 0.007(2) -0.004(2) -0.005(2)
C26 0.061(3) 0.060(3) 0.051(3) 0.012(2) -0.011(2) -0.001(2)
C27 0.066(3) 0.059(3) 0.037(2) 0.002(2) -0.004(2) -0.002(2)
C28 0.066(3) 0.055(3) 0.078(4) 0.004(3) -0.002(3) 0.002(2)
O7 0.0366(16) 0.0397(15) 0.066(2) -0.0035(14) -0.0113(14) -0.0005(12)
C29 0.048(3) 0.044(2) 0.097(4) -0.009(3) -0.007(3) -0.004(2)
O8 0.0401(16) 0.0641(18) 0.0300(14) -0.0012(13) -0.0041(12) -0.0063(13)
O9A 0.053(4) 0.093(5) 0.063(5) 0.012(4) -0.006(3) -0.016(4)
O10A 0.038(3) 0.146(7) 0.031(3) -0.016(4) 0.000(3) -0.011(4)
C30A 0.046(6) 0.136(15) 0.054(7) -0.040(8) 0.004(5) -0.012(8)
O9B 0.072(5) 0.104(6) 0.037(4) 0.000(4) 0.002(3) -0.010(4)
O10B 0.055(4) 0.091(5) 0.066(5) 0.006(4) -0.008(4) -0.008(4)
C30B 0.041(7) 0.114(13) 0.117(16) -0.008(10) -0.016(8) -0.003(8)
Mn4 0.0343(4) 0.0330(4) 0.0484(5) 0.0028(4) -0.0022(4) 0.0006(3)
O11 0.0387(15) 0.0318(13) 0.0509(17) 0.0035(12) -0.0007(12) -0.0027(11)
C31 0.042(2) 0.0318(17) 0.0343(19) 0.0004(15) -0.0056(16) 0.0001(15)
C32 0.038(2) 0.040(2) 0.039(2) -0.0012(16) -0.0045(16) 0.0013(16)
C33 0.044(2) 0.039(2) 0.045(2) 0.0009(17) -0.0065(18) 0.0015(17)
C34 0.048(2) 0.0357(19) 0.054(3) 0.0033(18) -0.0089(19) 0.0021(17)
C35 0.044(2) 0.0378(19) 0.047(2) 0.0002(17) -0.0079(18) -0.0041(17)
C36 0.041(2) 0.0340(18) 0.036(2) -0.0001(15) -0.0076(16) -0.0017(15)
C37 0.042(2) 0.042(2) 0.034(2) 0.0016(16) -0.0039(16) -0.0033(17)
O12 0.0384(15) 0.0347(13) 0.0522(17) 0.0027(12) -0.0028(12) -0.0017(11)
O13 0.0406(16) 0.0429(15) 0.062(2) -0.0002(14) -0.0126(14) -0.0058(12)
C38 0.047(3) 0.049(2) 0.077(3) 0.003(2) -0.010(2) 0.007(2)
N3 0.0420(19) 0.0400(18) 0.051(2) 0.0004(15) -0.0050(16) 0.0027(15)
C39 0.049(3) 0.047(2) 0.060(3) 0.004(2) -0.015(2) 0.0003(19)
C40 0.065(3) 0.050(2) 0.059(3) -0.005(2) -0.023(2) 0.001(2)
C41 0.065(3) 0.056(3) 0.053(3) 0.005(2) -0.011(2) 0.009(2)
C42 0.054(3) 0.060(3) 0.053(3) 0.005(2) -0.005(2) 0.003(2)
C43 0.048(2) 0.050(2) 0.047(2) 0.0009(19) -0.0027(19) -0.0058(19)
C44 0.085(4) 0.087(4) 0.052(3) -0.009(3) -0.015(3) 0.021(3)
Mn5 0.0531(7) 0.1498(14) 0.0524(7) -0.0061(8) -0.0002(5) -0.0328(8)
O14 0.049(2) 0.164(4) 0.055(2) -0.012(3) 0.0026(17) -0.028(2)
C45 0.056(3) 0.161(7) 0.032(2) -0.011(3) -0.002(2) -0.030(4)
C46 0.062(4) 0.155(7) 0.040(3) -0.017(3) -0.004(2) -0.023(4)
C47 0.065(4) 0.136(6) 0.045(3) -0.015(3) -0.003(3) -0.016(4)
C48 0.064(4) 0.129(6) 0.062(4) -0.003(4) -0.001(3) -0.032(4)
C49 0.060(4) 0.131(6) 0.065(4) 0.002(4) -0.003(3) -0.024(4)
C50 0.048(3) 0.139(6) 0.044(3) 0.003(3) -0.005(2) -0.033(4)
C51 0.053(3) 0.144(6) 0.055(3) 0.006(4) -0.005(3) -0.028(4)
O15 0.058(2) 0.155(4) 0.064(3) -0.012(3) -0.0012(19) -0.032(3)
O16 0.065(3) 0.133(4) 0.094(4) 0.006(3) -0.010(2) -0.036(3)
C52 0.080(5) 0.153(7) 0.067(4) -0.031(4) -0.014(3) -0.020(5)
N4 0.051(2) 0.100(4) 0.053(3) 0.000(2) -0.004(2) -0.009(2)
C53 0.059(3) 0.084(4) 0.056(3) 0.013(3) -0.012(2) -0.005(3)
C54 0.060(3) 0.069(3) 0.051(3) 0.002(2) -0.011(2) 0.002(2)
C55 0.054(3) 0.066(3) 0.052(3) 0.002(2) -0.013(2) -0.010(2)
C56 0.066(3) 0.069(3) 0.062(3) 0.002(3) -0.017(3) 0.000(3)
C57 0.058(3) 0.093(4) 0.060(3) -0.001(3) -0.006(3) 0.001(3)
C58 0.090(4) 0.084(4) 0.053(3) 0.003(3) -0.024(3) -0.015(3)

loop_
_atom_type_symbol
_atom_type_description
_atom_type_scat_dispersion_real
_atom_type_scat_dispersion_imag
_atom_type_scat_source
C C 0.0033 0.0016 'International Tables Vol C Tables 4.2.6.8 and 6.1.1.4'
H H 0.0000 0.0000 'International Tables Vol C Tables 4.2.6.8 and 6.1.1.4'
N N 0.0061 0.0033 'International Tables Vol C Tables 4.2.6.8 and 6.1.1.4'
O O 0.0106 0.0060 'International Tables Vol C Tables 4.2.6.8 and 6.1.1.4'
Mn Mn 0.3368 0.7283 'International Tables Vol C Tables 4.2.6.8 and 6.1.1.4'

loop_
_geom_angle_atom_site_label_1
_geom_angle_atom_site_label_2
_geom_angle_atom_site_label_3
_geom_angle
_geom_angle_site_symmetry_1
_geom_angle_site_symmetry_3
O1 Mn1 O4 179.28(14) . .
O1 Mn1 O5 86.47(13) . .
O4 Mn1 O5 93.16(13) . .
O1 Mn1 O2 93.63(13) . .
O4 Mn1 O2 86.76(12) . .
O5 Mn1 O2 178.55(14) . .
O1 Mn1 N2 88.75(13) . .
O4 Mn1 N2 90.64(13) . .
O5 Mn1 N2 91.85(14) . .
O2 Mn1 N2 89.60(13) . .
O1 Mn1 N1 90.13(14) . .
O4 Mn1 N1 90.49(14) . .
O5 Mn1 N1 90.10(14) . .
O2 Mn1 N1 88.46(14) . .
N2 Mn1 N1 177.69(15) . .
O3 Mn2 O3 180.00(12) . 2_656
O3 Mn2 O7 87.76(12) . 2_656
O3 Mn2 O7 92.24(12) 2_656 2_656
O3 Mn2 O7 92.24(12) . .
O3 Mn2 O7 87.76(12) 2_656 .
O7 Mn2 O7 180.0 2_656 .
O3 Mn2 O8 76.53(11) . 2_656
O3 Mn2 O8 103.47(11) 2_656 2_656
O7 Mn2 O8 92.04(12) 2_656 2_656
O7 Mn2 O8 87.96(12) . 2_656
O3 Mn2 O8 103.47(11) . .
O3 Mn2 O8 76.53(11) 2_656 .
O7 Mn2 O8 87.96(12) 2_656 .
O7 Mn2 O8 92.04(12) . .
O8 Mn2 O8 179.999(1) 2_656 .
O10B Mn3 O10B 180.0 2_655 .
O10B Mn3 O6 82.6(2) 2_655 2_655
O10B Mn3 O6 97.4(2) . 2_655
O10B Mn3 O6 97.4(2) 2_655 .
O10B Mn3 O6 82.6(2) . .
O6 Mn3 O6 180.0 2_655 .
O10B Mn3 O10A 127.4(3) 2_655 2_655
O10B Mn3 O10A 52.6(3) . 2_655
O6 Mn3 O10A 99.9(2) 2_655 2_655
O6 Mn3 O10A 80.1(2) . 2_655
O10B Mn3 O10A 52.6(3) 2_655 .
O10B Mn3 O10A 127.4(3) . .
O6 Mn3 O10A 80.1(2) 2_655 .
O6 Mn3 O10A 99.9(2) . .
O10A Mn3 O10A 180.0 2_655 .
O10B Mn3 O9A 140.8(3) 2_655 .
O10B Mn3 O9A 39.2(3) . .
O6 Mn3 O9A 82.7(2) 2_655 .
O6 Mn3 O9A 97.3(2) . .
O10A Mn3 O9A 90.9(3) 2_655 .
O10A Mn3 O9A 89.1(3) . .
O10B Mn3 O9A 39.2(3) 2_655 2_655
O10B Mn3 O9A 140.8(3) . 2_655
O6 Mn3 O9A 97.3(2) 2_655 2_655
O6 Mn3 O9A 82.7(2) . 2_655
O10A Mn3 O9A 89.1(3) 2_655 2_655
O10A Mn3 O9A 90.9(3) . 2_655
O9A Mn3 O9A 180.0 . 2_655
O10B Mn3 O9B 86.4(3) 2_655 2_655
O10B Mn3 O9B 93.6(3) . 2_655
O6 Mn3 O9B 101.0(2) 2_655 2_655
O6 Mn3 O9B 79.0(2) . 2_655
O10A Mn3 O9B 41.3(3) 2_655 2_655
O10A Mn3 O9B 138.7(3) . 2_655
O9A Mn3 O9B 132.1(3) . 2_655
O9A Mn3 O9B 47.9(3) 2_655 2_655
O10B Mn3 O9B 93.6(3) 2_655 .
O10B Mn3 O9B 86.4(3) . .
O6 Mn3 O9B 79.0(2) 2_655 .
O6 Mn3 O9B 101.0(2) . .
O10A Mn3 O9B 138.7(3) 2_655 .
O10A Mn3 O9B 41.3(3) . .
O9A Mn3 O9B 47.9(3) . .
O9A Mn3 O9B 132.1(3) 2_655 .
O9B Mn3 O9B 180.0 2_655 .
C1 O1 Mn1 125.9(3) . .
O1 C1 C6 124.3(4) . .
O1 C1 C2 116.7(4) . .
C6 C1 C2 119.0(4) . .
C3 C2 C1 121.8(4) . .
C3 C2 H2A 119.1 . .
C1 C2 H2A 119.1 . .
C2 C3 C4 118.9(4) . .
C2 C3 C8 119.9(4) . .
C4 C3 C8 121.1(4) . .
C5 C4 C3 120.0(4) . .
C5 C4 H4A 120.0 . .
C3 C4 H4A 120.0 . .
C4 C5 C6 121.5(4) . .
C4 C5 H5A 119.2 . .
C6 C5 H5A 119.2 . .
C1 C6 C5 118.7(4) . .
C1 C6 C7 124.3(4) . .
C5 C6 C7 116.9(4) . .
O3 C7 O2 118.6(4) . .
O3 C7 C6 121.0(4) . .
O2 C7 C6 120.5(4) . .
C7 O2 Mn1 130.1(3) . .
C7 O3 Mn2 122.1(3) . .
C3 C8 H8A 109.5 . .
C3 C8 H8B 109.5 . .
H8A C8 H8B 109.5 . .
C3 C8 H8C 109.5 . .
H8A C8 H8C 109.5 . .
H8B C8 H8C 109.5 . .
C9 O4 Mn1 126.5(3) . .
O4 C9 C10 116.5(4) . .
O4 C9 C14 124.2(4) . .
C10 C9 C14 119.3(4) . .
C11 C10 C9 121.8(4) . .
C11 C10 H10A 119.1 . .
C9 C10 H10A 119.1 . .
C10 C11 C12 118.6(4) . .
C10 C11 C16 120.2(4) . .
C12 C11 C16 121.2(4) . .
C13 C12 C11 120.7(4) . .
C13 C12 H12A 119.7 . .
C11 C12 H12A 119.7 . .
C12 C13 C14 121.0(4) . .
C12 C13 H13A 119.5 . .
C14 C13 H13A 119.5 . .
C9 C14 C13 118.6(4) . .
C9 C14 C15 124.2(4) . .
C13 C14 C15 117.2(4) . .
O6 C15 O5 118.5(4) . .
O6 C15 C14 121.1(4) . .
O5 C15 C14 120.4(4) . .
C15 O5 Mn1 130.1(3) . .
C15 O6 Mn3 122.3(3) . .
C11 C16 H16A 109.5 . .
C11 C16 H16B 109.5 . .
H16A C16 H16B 109.5 . .
C11 C16 H16C 109.5 . .
H16A C16 H16C 109.5 . .
H16B C16 H16C 109.5 . .
C21 N1 C17 116.9(4) . .
C21 N1 Mn1 120.0(3) . .
C17 N1 Mn1 123.1(3) . .
N1 C17 C18 123.5(5) . .
N1 C17 H17A 118.2 . .
C18 C17 H17A 118.2 . .
C17 C18 C19 119.3(5) . .
C17 C18 H18A 120.3 . .
C19 C18 H18A 120.3 . .
C18 C19 C20 117.3(5) . .
C18 C19 C22 121.0(6) . .
C20 C19 C22 121.8(6) . .
C19 C20 C21 120.0(5) . .
C19 C20 H20A 120.0 . .
C21 C20 H20A 120.0 . .
N1 C21 C20 123.0(5) . .
N1 C21 H21A 118.5 . .
C20 C21 H21A 118.5 . .
C19 C22 H22A 109.5 . .
C19 C22 H22B 109.5 . .
H22A C22 H22B 109.5 . .
C19 C22 H22C 109.5 . .
H22A C22 H22C 109.5 . .
H22B C22 H22C 109.5 . .
C27 N2 C23 116.7(4) . .
C27 N2 Mn1 121.2(3) . .
C23 N2 Mn1 122.0(3) . .
N2 C23 C24 123.2(4) . .
N2 C23 H23A 118.4 . .
C24 C23 H23A 118.4 . .
C23 C24 C25 120.0(5) . .
C23 C24 H24A 120.0 . .
C25 C24 H24A 120.0 . .
C26 C25 C24 116.6(4) . .
C26 C25 C28 122.3(5) . .
C24 C25 C28 121.1(5) . .
C27 C26 C25 120.4(4) . .
C27 C26 H26A 119.8 . .
C25 C26 H26A 119.8 . .
N2 C27 C26 123.1(5) . .
N2 C27 H27A 118.5 . .
C26 C27 H27A 118.5 . .
C25 C28 H28A 109.5 . .
C25 C28 H28B 109.5 . .
H28A C28 H28B 109.5 . .
C25 C28 H28C 109.5 . .
H28A C28 H28C 109.5 . .
H28B C28 H28C 109.5 . .
C29 O7 Mn2 121.7(3) . .
C29 O7 H7 110(4) . .
Mn2 O7 H7 123(4) . .
O7 C29 H29A 109.5 . .
O7 C29 H29B 109.5 . .
H29A C29 H29B 109.5 . .
O7 C29 H29C 109.5 . .
H29A C29 H29C 109.5 . .
H29B C29 H29C 109.5 . .
Mn2 O8 H81 125(4) . .
Mn2 O8 H82 124(4) . .
H81 O8 H82 112(5) . .
C30A O10A Mn3 127.0(7) . .
C30A O10A H10B 116.5 . .
Mn3 O10A H10B 116.5 . .
O10A C30A H30A 109.5 . .
O10A C30A H30B 109.5 . .
H30A C30A H30B 109.5 . .
O10A C30A H30C 109.5 . .
H30A C30A H30C 109.5 . .
H30B C30A H30C 109.5 . .
C30B O10B Mn3 117.2(8) . .
C30B O10B H10C 121.4 . .
Mn3 O10B H10C 121.4 . .
O10B C30B H30D 109.5 . .
O10B C30B H30E 109.5 . .
H30D C30B H30E 109.5 . .
O10B C30B H30F 109.5 . .
H30D C30B H30F 109.5 . .
H30E C30B H30F 109.5 . .
O11 Mn4 O11 180.00(18) 2_556 .
O11 Mn4 O12 86.83(11) 2_556 .
O11 Mn4 O12 93.17(11) . .
O11 Mn4 O12 93.17(11) 2_556 2_556
O11 Mn4 O12 86.83(11) . 2_556
O12 Mn4 O12 179.999(1) . 2_556
O11 Mn4 N3 88.67(12) 2_556 .
O11 Mn4 N3 91.33(12) . .
O12 Mn4 N3 91.50(13) . .
O12 Mn4 N3 88.50(13) 2_556 .
O11 Mn4 N3 91.33(12) 2_556 2_556
O11 Mn4 N3 88.67(12) . 2_556
O12 Mn4 N3 88.50(13) . 2_556
O12 Mn4 N3 91.50(13) 2_556 2_556
N3 Mn4 N3 180.00(17) . 2_556
C31 O11 Mn4 125.5(2) . .
O11 C31 C32 116.7(4) . .
O11 C31 C36 123.7(3) . .
C32 C31 C36 119.6(3) . .
C33 C32 C31 121.3(4) . .
C33 C32 H32A 119.3 . .
C31 C32 H32A 119.3 . .
C32 C33 C34 119.3(4) . .
C32 C33 C38 120.4(4) . .
C34 C33 C38 120.3(4) . .
C35 C34 C33 119.9(4) . .
C35 C34 H34A 120.0 . .
C33 C34 H34A 120.0 . .
C34 C35 C36 122.1(4) . .
C34 C35 H35A 118.9 . .
C36 C35 H35A 118.9 . .
C31 C36 C35 117.6(3) . .
C31 C36 C37 124.2(3) . .
C35 C36 C37 118.1(4) . .
O13 C37 O12 120.6(4) . .
O13 C37 C36 120.0(3) . .
O12 C37 C36 119.5(4) . .
C37 O12 Mn4 129.6(3) . .
C33 C38 H38A 109.5 . .
C33 C38 H38B 109.5 . .
H38A C38 H38B 109.5 . .
C33 C38 H38C 109.5 . .
H38A C38 H38C 109.5 . .
H38B C38 H38C 109.5 . .
C43 N3 C39 115.3(4) . .
C43 N3 Mn4 121.3(3) . .
C39 N3 Mn4 123.1(3) . .
N3 C39 C40 123.1(5) . .
N3 C39 H39A 118.4 . .
C40 C39 H39A 118.4 . .
C39 C40 C41 121.4(5) . .
C39 C40 H40A 119.3 . .
C41 C40 H40A 119.3 . .
C42 C41 C40 114.9(5) . .
C42 C41 C44 122.6(5) . .
C40 C41 C44 122.4(5) . .
C43 C42 C41 121.0(5) . .
C43 C42 H42A 119.5 . .
C41 C42 H42A 119.5 . .
N3 C43 C42 124.2(5) . .
N3 C43 H43A 117.9 . .
C42 C43 H43A 117.9 . .
C41 C44 H44A 109.5 . .
C41 C44 H44B 109.5 . .
H44A C44 H44B 109.5 . .
C41 C44 H44C 109.5 . .
H44A C44 H44C 109.5 . .
H44B C44 H44C 109.5 . .
O14 Mn5 O14 180.0 2_665 .
O14 Mn5 O15 94.0(2) 2_665 2_665
O14 Mn5 O15 86.0(2) . 2_665
O14 Mn5 O15 86.0(2) 2_665 .
O14 Mn5 O15 94.0(2) . .
O15 Mn5 O15 180.0 2_665 .
O14 Mn5 N4 90.80(17) 2_665 2_665
O14 Mn5 N4 89.21(17) . 2_665
O15 Mn5 N4 92.35(18) 2_665 2_665
O15 Mn5 N4 87.65(18) . 2_665
O14 Mn5 N4 89.20(17) 2_665 .
O14 Mn5 N4 90.80(17) . .
O15 Mn5 N4 87.65(18) 2_665 .
O15 Mn5 N4 92.35(18) . .
N4 Mn5 N4 180.0 2_665 .
C45 O14 Mn5 124.6(5) . .
O14 C45 C46 115.4(7) . .
O14 C45 C50 122.7(7) . .
C46 C45 C50 121.8(6) . .
C45 C46 C47 119.8(7) . .
C45 C46 H46A 120.1 . .
C47 C46 H46A 120.1 . .
C48 C47 C46 117.5(7) . .
C48 C47 C52 123.7(6) . .
C46 C47 C52 118.8(7) . .
C49 C48 C47 123.2(6) . .
C49 C48 H48A 118.4 . .
C47 C48 H48A 118.4 . .
C48 C49 C50 121.1(7) . .
C48 C49 H49A 119.4 . .
C50 C49 H49A 119.4 . .
C49 C50 C45 116.4(7) . .
C49 C50 C51 117.1(7) . .
C45 C50 C51 126.5(6) . .
O16 C51 O15 121.0(8) . .
O16 C51 C50 121.4(6) . .
O15 C51 C50 117.6(7) . .
C51 O15 Mn5 130.5(6) . .
C47 C52 H52A 109.5 . .
C47 C52 H52B 109.5 . .
H52A C52 H52B 109.5 . .
C47 C52 H52C 109.5 . .
H52A C52 H52C 109.5 . .
H52B C52 H52C 109.5 . .
C57 N4 C53 117.0(5) . .
C57 N4 Mn5 121.0(4) . .
C53 N4 Mn5 122.0(4) . .
N4 C53 C54 123.7(5) . .
N4 C53 H53A 118.2 . .
C54 C53 H53A 118.2 . .
C53 C54 C55 119.7(5) . .
C53 C54 H54A 120.2 . .
C55 C54 H54A 120.2 . .
C54 C55 C56 116.3(5) . .
C54 C55 C58 120.2(5) . .
C56 C55 C58 123.5(5) . .
C57 C56 C55 120.0(5) . .
C57 C56 H56A 120.0 . .
C55 C56 H56A 120.0 . .
N4 C57 C56 123.3(6) . .
N4 C57 H57A 118.3 . .
C56 C57 H57A 118.3 . .
C55 C58 H58A 109.5 . .
C55 C58 H58B 109.5 . .
H58A C58 H58B 109.5 . .
C55 C58 H58C 109.5 . .
H58A C58 H58C 109.5 . .
H58B C58 H58C 109.5 . .

loop_
_geom_bond_atom_site_label_1
_geom_bond_atom_site_label_2
_geom_bond_distance
_geom_bond_site_symmetry_2
Mn1 O1 1.879(3) .
Mn1 O4 1.886(3) .
Mn1 O5 1.897(3) .
Mn1 O2 1.897(3) .
Mn1 N2 2.320(4) .
Mn1 N1 2.357(4) .
Mn2 O3 2.183(3) .
Mn2 O3 2.183(3) 2_656
Mn2 O7 2.204(3) 2_656
Mn2 O7 2.204(3) .
Mn2 O8 2.237(3) 2_656
Mn2 O8 2.237(3) .
Mn3 O10B 2.179(8) 2_655
Mn3 O10B 2.179(8) .
Mn3 O6 2.207(3) 2_655
Mn3 O6 2.207(3) .
Mn3 O10A 2.209(7) 2_655
Mn3 O10A 2.209(7) .
Mn3 O9A 2.222(8) .
Mn3 O9A 2.222(8) 2_655
Mn3 O9B 2.272(9) 2_655
Mn3 O9B 2.272(9) .
O1 C1 1.349(5) .
C1 C6 1.403(6) .
C1 C2 1.406(6) .
C2 C3 1.387(6) .
C2 H2A 0.9500 .
C3 C4 1.396(7) .
C3 C8 1.504(6) .
C4 C5 1.384(6) .
C4 H4A 0.9500 .
C5 C6 1.407(6) .
C5 H5A 0.9500 .
C6 C7 1.472(5) .
C7 O3 1.245(5) .
C7 O2 1.290(5) .
C8 H8A 0.9800 .
C8 H8B 0.9800 .
C8 H8C 0.9800 .
O4 C9 1.344(5) .
C9 C10 1.400(6) .
C9 C14 1.412(6) .
C10 C11 1.395(6) .
C10 H10A 0.9500 .
C11 C12 1.400(6) .
C11 C16 1.502(6) .
C12 C13 1.387(6) .
C12 H12A 0.9500 .
C13 C14 1.413(6) .
C13 H13A 0.9500 .
C14 C15 1.465(6) .
C15 O6 1.253(5) .
C15 O5 1.295(5) .
C16 H16A 0.9800 .
C16 H16B 0.9800 .
C16 H16C 0.9800 .
N1 C21 1.332(6) .
N1 C17 1.348(6) .
C17 C18 1.380(7) .
C17 H17A 0.9500 .
C18 C19 1.386(8) .
C18 H18A 0.9500 .
C19 C20 1.385(8) .
C19 C22 1.524(7) .
C20 C21 1.386(7) .
C20 H20A 0.9500 .
C21 H21A 0.9500 .
C22 H22A 0.9800 .
C22 H22B 0.9800 .
C22 H22C 0.9800 .
N2 C27 1.344(6) .
N2 C23 1.352(6) .
C23 C24 1.375(6) .
C23 H23A 0.9500 .
C24 C25 1.392(7) .
C24 H24A 0.9500 .
C25 C26 1.386(7) .
C25 C28 1.500(7) .
C26 C27 1.377(7) .
C26 H26A 0.9500 .
C27 H27A 0.9500 .
C28 H28A 0.9800 .
C28 H28B 0.9800 .
C28 H28C 0.9800 .
O7 C29 1.430(5) .
O7 H7 0.84(5) .
C29 H29A 0.9800 .
C29 H29B 0.9800 .
C29 H29C 0.9800 .
O8 H81 0.81(4) .
O8 H82 0.89(4) .
O10A C30A 1.424(16) .
O10A H10B 0.9500 .
C30A H30A 0.9800 .
C30A H30B 0.9800 .
C30A H30C 0.9800 .
O10B C30B 1.502(17) .
O10B H10C 0.9500 .
C30B H30D 0.9800 .
C30B H30E 0.9800 .
C30B H30F 0.9800 .
Mn4 O11 1.883(3) 2_556
Mn4 O11 1.883(3) .
Mn4 O12 1.919(3) .
Mn4 O12 1.919(3) 2_556
Mn4 N3 2.342(4) .
Mn4 N3 2.342(4) 2_556
O11 C31 1.345(4) .
C31 C32 1.402(5) .
C31 C36 1.408(6) .
C32 C33 1.382(6) .
C32 H32A 0.9500 .
C33 C34 1.393(6) .
C33 C38 1.513(6) .
C34 C35 1.370(6) .
C34 H34A 0.9500 .
C35 C36 1.412(5) .
C35 H35A 0.9500 .
C36 C37 1.481(5) .
C37 O13 1.249(5) .
C37 O12 1.299(5) .
C38 H38A 0.9800 .
C38 H38B 0.9800 .
C38 H38C 0.9800 .
N3 C43 1.342(6) .
N3 C39 1.350(6) .
C39 C40 1.388(7) .
C39 H39A 0.9500 .
C40 C41 1.390(8) .
C40 H40A 0.9500 .
C41 C42 1.382(8) .
C41 C44 1.477(7) .
C42 C43 1.384(7) .
C42 H42A 0.9500 .
C43 H43A 0.9500 .
C44 H44A 0.9800 .
C44 H44B 0.9800 .
C44 H44C 0.9800 .
Mn5 O14 1.876(5) 2_665
Mn5 O14 1.876(5) .
Mn5 O15 1.920(5) 2_665
Mn5 O15 1.920(5) .
Mn5 N4 2.350(5) 2_665
Mn5 N4 2.350(5) .
O14 C45 1.339(7) .
C45 C46 1.404(10) .
C45 C50 1.428(10) .
C46 C47 1.408(9) .
C46 H46A 0.9500 .
C47 C48 1.391(10) .
C47 C52 1.499(10) .
C48 C49 1.371(10) .
C48 H48A 0.9500 .
C49 C50 1.400(8) .
C49 H49A 0.9500 .
C50 C51 1.468(10) .
C51 O16 1.247(9) .
C51 O15 1.286(7) .
C52 H52A 0.9800 .
C52 H52B 0.9800 .
C52 H52C 0.9800 .
N4 C57 1.324(7) .
N4 C53 1.338(7) .
C53 C54 1.381(8) .
C53 H53A 0.9500 .
C54 C55 1.390(7) .
C54 H54A 0.9500 .
C55 C56 1.395(8) .
C55 C58 1.500(7) .
C56 C57 1.386(8) .
C56 H56A 0.9500 .
C57 H57A 0.9500 .
C58 H58A 0.9800 .
C58 H58B 0.9800 .
C58 H58C 0.9800 .

loop_
_geom_hbond_atom_site_label_D
_geom_hbond_atom_site_label_H
_geom_hbond_atom_site_label_A
_geom_hbond_distance_DH
_geom_hbond_distance_HA
_geom_hbond_distance_DA
_geom_hbond_angle_DHA
_geom_hbond_site_symmetry_A
O7 H7 O13 0.84(5) 1.84(5) 2.647(4) 160(5) 2_656
O8 H81 O4 0.81(4) 2.10(4) 2.903(4) 174(6) .
O8 H82 O11 0.89(4) 2.23(4) 3.105(4) 165(5) 2_556
O10A H10B O1 0.95 1.97 2.852(7) 152.9 .
O10B H10C O16 0.95 2.17 2.895(11) 131.9 .
